data_7037394
loop_
_publ_author_name
'Ye, Qiong'
'Wang, Hui-Ting'
'Zhou, Lin'
'Kong, Li-Hui'
'Ye, Heng-Yun'
'Fu, Da-Wei'
'Zhang, Yi'

_publ_section_title
;
 Phase transition metal-crown ether coordination compounds tuned by metal
 ions.
;
_journal_issue 3
_journal_name_full 'Dalton transactions (Cambridge, England : 2003)'
_journal_page_first 1000
_journal_page_last 1006
_journal_paper_doi 10.1039/c5dt02631h
_journal_volume 45
_journal_year 2016
_chemical_formula_moiety 'C10 H20 O5, Cl3 Sb'
_chemical_formula_sum 'C10 H20 Cl3 O5 Sb'
_chemical_formula_weight 448.36
_chemical_name_systematic
; 
 ? 
;
_space_group_IT_number 19
_symmetry_cell_setting orthorhombic
_symmetry_space_group_name_Hall 'P 2ac 2ab'
_symmetry_space_group_name_H-M 'P 21 21 21'
_atom_sites_solution_hydrogens geom
_atom_sites_solution_primary direct
_atom_sites_solution_secondary difmap
_audit_creation_method SHELXL-97
_audit_update_record
;
2015-10-07 deposited with the CCDC.
2015-11-16 downloaded from the CCDC.
;
_cell_angle_alpha 90.00
_cell_angle_beta 90.00
_cell_angle_gamma 90.00
_cell_formula_units_Z 4
_cell_length_a 15.931(7)
_cell_length_b 7.638(3)
_cell_length_c 12.798(5)
_cell_measurement_temperature 173(2)
_cell_measurement_theta_max 27.46
_cell_measurement_theta_min 2.04
_cell_volume 1557.3(11)
_computing_cell_refinement '<i>CrystalClear</i> (Rigaku, 2005)'
_computing_data_collection '<i>CrystalClear</i> (Rigaku, 2005)'
_computing_data_reduction '<i>CrystalClear</i> (Rigaku, 2005)'
_computing_molecular_graphics '<i>SHELXTL</i> (Sheldrick, 2008)'
_computing_publication_material '<i>PRPKAPPA</i> (Ferguson, 1999)'
_computing_structure_refinement '<i>SHELXL-97</i> (Sheldrick, 2008)'
_computing_structure_solution '<i>SHELXS-97</i> (Sheldrick, 2008)'
_diffrn_ambient_temperature 173(2)
_diffrn_measured_fraction_theta_full 0.992
_diffrn_measured_fraction_theta_max 0.992
_diffrn_measurement_device_type 'Mercury2 (2x2 bin mode)'
_diffrn_measurement_method CCD_Profile_fitting
_diffrn_radiation_monochromator graphite
_diffrn_radiation_source 'fine-focus sealed tube'
_diffrn_radiation_type MoK\a
_diffrn_radiation_wavelength 0.71073
_diffrn_reflns_av_R_equivalents 0.0276
_diffrn_reflns_av_sigmaI/netI 0.0340
_diffrn_reflns_limit_h_max 20
_diffrn_reflns_limit_h_min -20
_diffrn_reflns_limit_k_max 9
_diffrn_reflns_limit_k_min -9
_diffrn_reflns_limit_l_max 14
_diffrn_reflns_limit_l_min -16
_diffrn_reflns_number 11259
_diffrn_reflns_theta_full 27.46
_diffrn_reflns_theta_max 27.46
_diffrn_reflns_theta_min 2.04
_exptl_absorpt_coefficient_mu 2.297
_exptl_absorpt_correction_T_max 0.5457
_exptl_absorpt_correction_T_min 0.4601
_exptl_absorpt_correction_type multi-scan
_exptl_absorpt_process_details '<i>CrystalClear</i> (Rigaku, 2005)'
_exptl_crystal_colour Light-yellow
_exptl_crystal_density_diffrn 1.912
_exptl_crystal_density_method 'not measured'
_exptl_crystal_description block
_exptl_crystal_F_000 888
_exptl_crystal_size_max 0.40
_exptl_crystal_size_mid 0.35
_exptl_crystal_size_min 0.30
_refine_diff_density_max 0.364
_refine_diff_density_min -0.446
_refine_diff_density_rms 0.062
_refine_ls_abs_structure_details 'Flack H D (1983), Acta Cryst. A39, 876-881'
_refine_ls_abs_structure_Flack 0.00
_refine_ls_extinction_method SHELXL
_refine_ls_goodness_of_fit_ref 0.875
_refine_ls_hydrogen_treatment mixed
_refine_ls_matrix_type full
_refine_ls_number_parameters 172
_refine_ls_number_reflns 3527
_refine_ls_number_restraints 0
_refine_ls_restrained_S_all 0.875
_refine_ls_R_factor_all 0.0217
_refine_ls_R_factor_gt 0.0196
_refine_ls_shift/su_max 0.001
_refine_ls_shift/su_mean 0.000
_refine_ls_structure_factor_coef Fsqd
_refine_ls_weighting_details 'calc w=1/[\s^2^(Fo^2^)+(0.0227P)^2^+0.0000P] where P=(Fo^2^+2Fc^2^)/3'
_refine_ls_weighting_scheme calc
_refine_ls_wR_factor_gt 0.0429
_refine_ls_wR_factor_ref 0.0439
_reflns_number_gt 3298
_reflns_number_total 3527
_reflns_threshold_expression >2sigma(I)
_cod_data_source_file c5dt02631h2.cif
_cod_data_source_block sb-173k
_cod_depositor_comments
;
The following automatic conversions were performed:

'_symmetry_cell_setting' value 'Orthorhombic' changed to
'orthorhombic' according to
/usr/data/users/saulius/crontab/automatic-downloads/rss-feeds/RSC/lib/dictionaries/cif_core.dic
dictionary named 'cif_core.dic' version 2.4.2 from 2011-04-26.

Automatic conversion script
Id: cif_fix_values 4268 2015-11-12 08:31:59Z antanas 

 Adding full bibliography for 7037390--7037395.cif.
;
_cod_database_code 7037394

loop_
_symmetry_equiv_pos_as_xyz
'x, y, z'
'-x+1/2, -y, z+1/2'
'-x, y+1/2, -z+1/2'
'x+1/2, -y+1/2, -z'

loop_
_atom_site_label
_atom_site_type_symbol
_atom_site_fract_x
_atom_site_fract_y
_atom_site_fract_z
_atom_site_U_iso_or_equiv
_atom_site_adp_type
_atom_site_occupancy
_atom_site_symmetry_multiplicity
_atom_site_calc_flag
_atom_site_refinement_flags
O3 O 0.37843(10) 0.0141(2) 0.31325(10) 0.0204(3) Uani 1 1 d .
O5 O 0.33690(9) -0.06381(19) 0.63711(12) 0.0208(4) Uani 1 1 d .
O1 O 0.49922(9) 0.0783(2) 0.63443(12) 0.0193(3) Uani 1 1 d .
C2 C 0.59650(13) 0.0837(3) 0.49235(17) 0.0235(5) Uani 1 1 d .
H2A H 0.6132 0.1999 0.5147 0.028 Uiso 1 1 calc R
H2B H 0.6456 0.0261 0.4637 0.028 Uiso 1 1 calc R
O4 O 0.23979(9) 0.0214(2) 0.46255(11) 0.0214(4) Uani 1 1 d .
C4 C 0.45924(15) -0.0196(3) 0.26872(16) 0.0240(5) Uani 1 1 d .
H4A H 0.4758 0.0804 0.2268 0.029 Uiso 1 1 calc R
H4B H 0.4551 -0.1200 0.2226 0.029 Uiso 1 1 calc R
C10 C 0.46486(14) -0.0119(3) 0.72331(16) 0.0224(5) Uani 1 1 d .
H10A H 0.4380 0.0726 0.7689 0.027 Uiso 1 1 calc R
H10B H 0.5102 -0.0661 0.7621 0.027 Uiso 1 1 calc R
C5 C 0.33675(15) -0.1415(3) 0.34893(19) 0.0242(6) Uani 1 1 d .
H5A H 0.3647 -0.1871 0.4105 0.029 Uiso 1 1 calc R
H5B H 0.3381 -0.2306 0.2950 0.029 Uiso 1 1 calc R
O2 O 0.53437(10) 0.09937(19) 0.41212(12) 0.0207(4) Uani 1 1 d .
C1 C 0.56612(14) -0.0179(3) 0.58580(17) 0.0224(5) Uani 1 1 d .
H1A H 0.5462 -0.1322 0.5641 0.027 Uiso 1 1 calc R
H1B H 0.6118 -0.0344 0.6350 0.027 Uiso 1 1 calc R
C7 C 0.20508(14) -0.0582(3) 0.55472(17) 0.0226(5) Uani 1 1 d .
H7A H 0.1566 -0.1279 0.5354 0.027 Uiso 1 1 calc R
H7B H 0.1863 0.0328 0.6021 0.027 Uiso 1 1 calc R
C3 C 0.52646(14) -0.0546(3) 0.34938(18) 0.0239(5) Uani 1 1 d .
H3A H 0.5109 -0.1538 0.3925 0.029 Uiso 1 1 calc R
H3B H 0.5794 -0.0808 0.3153 0.029 Uiso 1 1 calc R
C8 C 0.26808(14) -0.1736(3) 0.61024(17) 0.0212(5) Uani 1 1 d .
H8A H 0.2434 -0.2244 0.6725 0.025 Uiso 1 1 calc R
H8B H 0.2864 -0.2677 0.5647 0.025 Uiso 1 1 calc R
C6 C 0.24712(15) -0.0941(3) 0.37450(18) 0.0259(5) Uani 1 1 d .
H6A H 0.2218 -0.0387 0.3140 0.031 Uiso 1 1 calc R
H6B H 0.2160 -0.2005 0.3889 0.031 Uiso 1 1 calc R
C9 C 0.40215(15) -0.1499(3) 0.69351(17) 0.0219(5) Uani 1 1 d .
H9A H 0.4285 -0.2385 0.6502 0.026 Uiso 1 1 calc R
H9B H 0.3796 -0.2059 0.7555 0.026 Uiso 1 1 calc R
Sb1 Sb 0.377388(8) 0.243342(16) 0.497631(11) 0.01339(5) Uani 1 1 d .
Cl2 Cl 0.47790(3) 0.48409(7) 0.50286(4) 0.02282(12) Uani 1 1 d .
Cl1 Cl 0.30533(4) 0.36168(7) 0.64718(4) 0.02277(14) Uani 1 1 d .
Cl3 Cl 0.29455(4) 0.40988(7) 0.37490(4) 0.02338(13) Uani 1 1 d .

loop_
_atom_site_aniso_label
_atom_site_aniso_U_11
_atom_site_aniso_U_22
_atom_site_aniso_U_33
_atom_site_aniso_U_23
_atom_site_aniso_U_13
_atom_site_aniso_U_12
O3 0.0266(9) 0.0157(8) 0.0190(8) -0.0006(7) -0.0007(7) 0.0001(7)
O5 0.0207(9) 0.0159(8) 0.0259(8) 0.0035(7) -0.0046(7) -0.0022(7)
O1 0.0180(8) 0.0210(8) 0.0189(8) 0.0019(7) -0.0003(7) 0.0016(7)
C2 0.0159(10) 0.0278(11) 0.0269(12) -0.0005(12) 0.0005(11) -0.0007(9)
O4 0.0234(9) 0.0205(8) 0.0203(8) 0.0038(7) -0.0010(7) -0.0007(7)
C4 0.0350(15) 0.0209(12) 0.0160(11) -0.0025(10) 0.0062(10) -0.0001(12)
C10 0.0218(12) 0.0273(13) 0.0180(11) 0.0005(10) -0.0024(10) 0.0029(12)
C5 0.0313(15) 0.0176(12) 0.0238(13) 0.0017(11) -0.0027(11) -0.0057(11)
O2 0.0242(9) 0.0174(8) 0.0206(8) -0.0028(7) -0.0011(7) 0.0009(7)
C1 0.0193(12) 0.0244(12) 0.0235(12) -0.0005(11) -0.0023(10) 0.0069(11)
C7 0.0189(12) 0.0246(12) 0.0242(12) 0.0051(10) 0.0007(10) -0.0058(11)
C3 0.0252(13) 0.0207(12) 0.0258(12) -0.0036(10) 0.0061(10) 0.0040(10)
C8 0.0221(13) 0.0200(12) 0.0215(12) 0.0047(10) -0.0010(10) -0.0065(10)
C6 0.0270(13) 0.0272(13) 0.0237(12) -0.0021(11) -0.0069(11) -0.0065(11)
C9 0.0237(13) 0.0214(12) 0.0206(12) 0.0083(10) -0.0009(10) 0.0025(10)
Sb1 0.01566(8) 0.01201(8) 0.01249(8) 0.00006(5) 0.00036(6) -0.00030(5)
Cl2 0.0267(3) 0.0189(3) 0.0228(3) -0.0022(3) 0.0030(3) -0.0081(2)
Cl1 0.0293(3) 0.0203(3) 0.0188(3) -0.0008(2) 0.0066(3) 0.0019(3)
Cl3 0.0285(3) 0.0207(3) 0.0209(3) 0.0052(2) -0.0041(3) 0.0034(3)

loop_
_atom_type_symbol
_atom_type_description
_atom_type_scat_dispersion_real
_atom_type_scat_dispersion_imag
_atom_type_scat_source
C C 0.0033 0.0016 'International Tables Vol C Tables 4.2.6.8 and 6.1.1.4'
H H 0.0000 0.0000 'International Tables Vol C Tables 4.2.6.8 and 6.1.1.4'
O O 0.0106 0.0060 'International Tables Vol C Tables 4.2.6.8 and 6.1.1.4'
Cl Cl 0.1484 0.1585 'International Tables Vol C Tables 4.2.6.8 and 6.1.1.4'
Sb Sb -0.5866 1.5461 'International Tables Vol C Tables 4.2.6.8 and 6.1.1.4'

loop_
_geom_angle_atom_site_label_1
_geom_angle_atom_site_label_2
_geom_angle_atom_site_label_3
_geom_angle
C4 O3 C5 113.19(17)
C4 O3 Sb1 115.60(12)
C5 O3 Sb1 103.60(12)
C8 O5 C9 114.36(17)
C8 O5 Sb1 118.69(12)
C9 O5 Sb1 120.13(13)
C1 O1 C10 112.34(17)
C1 O1 Sb1 117.19(12)
C10 O1 Sb1 115.51(12)
O2 C2 C1 112.99(17)
O2 C2 H2A 109.0
C1 C2 H2A 109.0
O2 C2 H2B 109.0
C1 C2 H2B 109.0
H2A C2 H2B 107.8
C6 O4 C7 114.53(17)
C6 O4 Sb1 115.67(12)
C7 O4 Sb1 115.12(12)
O3 C4 C3 113.41(17)
O3 C4 H4A 108.9
C3 C4 H4A 108.9
O3 C4 H4B 108.9
C3 C4 H4B 108.9
H4A C4 H4B 107.7
O1 C10 C9 112.87(18)
O1 C10 H10A 109.0
C9 C10 H10A 109.0
O1 C10 H10B 109.0
C9 C10 H10B 109.0
H10A C10 H10B 107.8
O3 C5 C6 107.95(19)
O3 C5 H5A 110.1
C6 C5 H5A 110.1
O3 C5 H5B 110.1
C6 C5 H5B 110.1
H5A C5 H5B 108.4
C3 O2 C2 113.27(16)
C3 O2 Sb1 116.19(13)
C2 O2 Sb1 110.62(12)
O1 C1 C2 108.61(18)
O1 C1 H1A 110.0
C2 C1 H1A 110.0
O1 C1 H1B 110.0
C2 C1 H1B 110.0
H1A C1 H1B 108.3
O4 C7 C8 112.12(19)
O4 C7 H7A 109.2
C8 C7 H7A 109.2
O4 C7 H7B 109.2
C8 C7 H7B 109.2
H7A C7 H7B 107.9
O2 C3 C4 107.48(18)
O2 C3 H3A 110.2
C4 C3 H3A 110.2
O2 C3 H3B 110.2
C4 C3 H3B 110.2
H3A C3 H3B 108.5
O5 C8 C7 106.34(18)
O5 C8 H8A 110.5
C7 C8 H8A 110.5
O5 C8 H8B 110.5
C7 C8 H8B 110.5
H8A C8 H8B 108.7
O4 C6 C5 113.23(18)
O4 C6 H6A 108.9
C5 C6 H6A 108.9
O4 C6 H6B 108.9
C5 C6 H6B 108.9
H6A C6 H6B 107.7
O5 C9 C10 106.85(18)
O5 C9 H9A 110.4
C10 C9 H9A 110.4
O5 C9 H9B 110.4
C10 C9 H9B 110.4
H9A C9 H9B 108.6
Cl1 Sb1 Cl3 93.37(4)
Cl1 Sb1 Cl2 90.47(3)
Cl3 Sb1 Cl2 88.82(3)
Cl1 Sb1 O4 88.94(4)
Cl3 Sb1 O4 77.72(4)
Cl2 Sb1 O4 166.47(3)
Cl1 Sb1 O1 90.14(4)
Cl3 Sb1 O1 170.80(3)
Cl2 Sb1 O1 82.64(4)
O4 Sb1 O1 110.89(5)
Cl1 Sb1 O3 149.85(4)
Cl3 Sb1 O3 78.15(4)
Cl2 Sb1 O3 117.87(4)
O4 Sb1 O3 61.06(4)
O1 Sb1 O3 102.82(5)
Cl1 Sb1 O2 147.24(3)
Cl3 Sb1 O2 114.80(4)
Cl2 Sb1 O2 74.58(4)
O4 Sb1 O2 112.24(5)
O1 Sb1 O2 59.58(5)
O3 Sb1 O2 58.26(4)
Cl1 Sb1 O5 73.73(4)
Cl3 Sb1 O5 132.67(4)
Cl2 Sb1 O5 135.25(3)
O4 Sb1 O5 57.20(4)
O1 Sb1 O5 56.52(4)
O3 Sb1 O5 90.74(5)
O2 Sb1 O5 96.38(4)

loop_
_geom_bond_atom_site_label_1
_geom_bond_atom_site_label_2
_geom_bond_distance
O3 C4 1.431(3)
O3 C5 1.436(3)
O3 Sb1 2.9385(16)
O5 C8 1.423(3)
O5 C9 1.426(3)
O5 Sb1 3.0178(17)
O1 C1 1.436(3)
O1 C10 1.438(3)
O1 Sb1 2.9019(16)
C2 O2 1.431(3)
C2 C1 1.505(3)
C2 H2A 0.9700
C2 H2B 0.9700
O4 C6 1.436(3)
O4 C7 1.438(2)
O4 Sb1 2.8071(17)
C4 C3 1.511(3)
C4 H4A 0.9700
C4 H4B 0.9700
C10 C9 1.502(3)
C10 H10A 0.9700
C10 H10B 0.9700
C5 C6 1.509(3)
C5 H5A 0.9700
C5 H5B 0.9700
O2 C3 1.430(3)
O2 Sb1 2.9429(18)
C1 H1A 0.9700
C1 H1B 0.9700
C7 C8 1.513(3)
C7 H7A 0.9700
C7 H7B 0.9700
C3 H3A 0.9700
C3 H3B 0.9700
C8 H8A 0.9700
C8 H8B 0.9700
C6 H6A 0.9700
C6 H6B 0.9700
C9 H9A 0.9700
C9 H9B 0.9700
Sb1 Cl1 2.4079(9)
Sb1 Cl3 2.4138(8)
Sb1 Cl2 2.4392(9)

loop_
_geom_torsion_atom_site_label_1
_geom_torsion_atom_site_label_2
_geom_torsion_atom_site_label_3
_geom_torsion_atom_site_label_4
_geom_torsion
C5 O3 C4 C3 -76.8(2)
Sb1 O3 C4 C3 42.5(2)
C1 O1 C10 C9 -81.7(2)
Sb1 O1 C10 C9 56.4(2)
C4 O3 C5 C6 -169.32(17)
Sb1 O3 C5 C6 64.72(18)
C1 C2 O2 C3 -79.1(2)
C1 C2 O2 Sb1 53.4(2)
C10 O1 C1 C2 178.51(17)
Sb1 O1 C1 C2 41.2(2)
O2 C2 C1 O1 -64.9(2)
C6 O4 C7 C8 76.3(2)
Sb1 O4 C7 C8 -61.4(2)
C2 O2 C3 C4 179.98(16)
Sb1 O2 C3 C4 50.28(19)
O3 C4 C3 O2 -61.9(2)
C9 O5 C8 C7 178.18(17)
Sb1 O5 C8 C7 -30.7(2)
O4 C7 C8 O5 59.3(2)
C7 O4 C6 C5 -109.3(2)
Sb1 O4 C6 C5 28.1(2)
O3 C5 C6 O4 -66.9(2)
C8 O5 C9 C10 -174.95(17)
Sb1 O5 C9 C10 34.4(2)
O1 C10 C9 O5 -58.8(2)
C6 O4 Sb1 Cl1 -179.59(14)
C7 O4 Sb1 Cl1 -42.36(13)
C6 O4 Sb1 Cl3 86.73(14)
C7 O4 Sb1 Cl3 -136.04(14)
C6 O4 Sb1 Cl2 92.81(19)
C7 O4 Sb1 Cl2 -129.97(15)
C6 O4 Sb1 O1 -89.85(14)
C7 O4 Sb1 O1 47.38(14)
C6 O4 Sb1 O3 3.62(13)
C7 O4 Sb1 O3 140.84(15)
C6 O4 Sb1 O2 -25.28(15)
C7 O4 Sb1 O2 111.94(13)
C6 O4 Sb1 O5 -108.34(15)
C7 O4 Sb1 O5 28.88(13)
C1 O1 Sb1 Cl1 -178.44(14)
C10 O1 Sb1 Cl1 45.61(14)
C1 O1 Sb1 Cl3 -66.0(3)
C10 O1 Sb1 Cl3 158.06(17)
C1 O1 Sb1 Cl2 -87.98(14)
C10 O1 Sb1 Cl2 136.06(14)
C1 O1 Sb1 O4 92.64(14)
C10 O1 Sb1 O4 -43.31(14)
C1 O1 Sb1 O3 29.02(15)
C10 O1 Sb1 O3 -106.93(14)
C1 O1 Sb1 O2 -11.58(13)
C10 O1 Sb1 O2 -147.53(15)
C1 O1 Sb1 O5 111.29(15)
C10 O1 Sb1 O5 -24.67(13)
C4 O3 Sb1 Cl1 -165.86(12)
C5 O3 Sb1 Cl1 -41.45(15)
C4 O3 Sb1 Cl3 118.13(14)
C5 O3 Sb1 Cl3 -117.45(13)
C4 O3 Sb1 Cl2 35.88(15)
C5 O3 Sb1 Cl2 160.29(11)
C4 O3 Sb1 O4 -159.48(15)
C5 O3 Sb1 O4 -35.06(12)
C4 O3 Sb1 O1 -52.50(14)
C5 O3 Sb1 O1 71.92(13)
C4 O3 Sb1 O2 -11.21(13)
C5 O3 Sb1 O2 113.21(13)
C4 O3 Sb1 O5 -108.25(14)
C5 O3 Sb1 O5 16.16(13)
C3 O2 Sb1 Cl1 134.79(12)
C2 O2 Sb1 Cl1 3.82(15)
C3 O2 Sb1 Cl3 -78.30(13)
C2 O2 Sb1 Cl3 150.74(12)
C3 O2 Sb1 Cl2 -159.61(13)
C2 O2 Sb1 Cl2 69.42(12)
C3 O2 Sb1 O4 8.02(14)
C2 O2 Sb1 O4 -122.94(12)
C3 O2 Sb1 O1 109.94(14)
C2 O2 Sb1 O1 -21.02(12)
C3 O2 Sb1 O3 -21.80(13)
C2 O2 Sb1 O3 -152.76(13)
C3 O2 Sb1 O5 65.12(14)
C2 O2 Sb1 O5 -65.85(13)
C8 O5 Sb1 Cl1 102.39(15)
C9 O5 Sb1 Cl1 -108.17(15)
C8 O5 Sb1 Cl3 23.10(16)
C9 O5 Sb1 Cl3 172.54(13)
C8 O5 Sb1 Cl2 175.98(13)
C9 O5 Sb1 Cl2 -34.57(16)
C8 O5 Sb1 O4 2.87(13)
C9 O5 Sb1 O4 152.32(16)
C8 O5 Sb1 O1 -156.31(16)
C9 O5 Sb1 O1 -6.87(14)
C8 O5 Sb1 O3 -51.39(14)
C9 O5 Sb1 O3 98.05(15)
C8 O5 Sb1 O2 -109.52(15)
C9 O5 Sb1 O2 39.92(15)
